data_7235961
loop_
_publ_author_name
'Ru, Jing'
'Zong, Tian-Xiang'
'Ge, Jing-Yuan'
'Yao, Min-Xia'
'Zuo, Jing-Lin'

_publ_section_title
;
 The new dicyanoruthenium(iii) building block with
 2&#x2032;-hydroxyacetophenone imine for heterobimetallic complexes
;
_journal_issue 113
_journal_name_full 'RSC Advances'
_journal_page_first 93470
_journal_paper_doi 10.1039/C5RA15752H
_journal_volume 5
_journal_year 2015
_chemical_formula_sum 'C48 H48 Cu N12 O4 Ru2'
_chemical_formula_weight 1122.66
_space_group_IT_number 2
_space_group_name_Hall '-P 1'
_space_group_name_H-M_alt 'P -1'
_symmetry_cell_setting triclinic
_symmetry_space_group_name_H-M 'P -1'
_atom_sites_solution_hydrogens geom
_atom_sites_solution_primary direct
_atom_sites_solution_secondary difmap
_audit_creation_method SHELXL-97
_audit_update_record
;
2015-07-21 deposited with the CCDC.
2015-11-04 downloaded from the CCDC.
;
_cell_angle_alpha 103.509(2)
_cell_angle_beta 102.368(2)
_cell_angle_gamma 94.169(2)
_cell_formula_units_Z 1
_cell_length_a 9.9611(13)
_cell_length_b 12.0243(16)
_cell_length_c 12.4374(17)
_cell_measurement_reflns_used 7414
_cell_measurement_temperature 296(2)
_cell_measurement_theta_max 27.42
_cell_measurement_theta_min 2.39
_cell_volume 1403.0(3)
_computing_cell_refinement 'Bruker SMART'
_computing_data_collection 'Bruker SMART'
_computing_data_reduction 'Bruker SAINT'
_computing_molecular_graphics 'Bruker SHELXTL'
_computing_publication_material 'Bruker SHELXTL'
_computing_structure_refinement 'SHELXL-97 (Sheldrick, 2008)'
_computing_structure_solution 'SHELXS-97 (Sheldrick, 2008)'
_diffrn_ambient_temperature 296(2)
_diffrn_measured_fraction_theta_full 0.978
_diffrn_measured_fraction_theta_max 0.978
_diffrn_measurement_device_type 'Bruker APEX-II CCD'
_diffrn_radiation_monochromator graphite
_diffrn_radiation_source 'fine-focus sealed tube'
_diffrn_radiation_type MoK\a
_diffrn_radiation_wavelength 0.71073
_diffrn_reflns_av_R_equivalents 0.0329
_diffrn_reflns_av_sigmaI/netI 0.0449
_diffrn_reflns_limit_h_max 12
_diffrn_reflns_limit_h_min -10
_diffrn_reflns_limit_k_max 15
_diffrn_reflns_limit_k_min -15
_diffrn_reflns_limit_l_max 15
_diffrn_reflns_limit_l_min -15
_diffrn_reflns_number 12504
_diffrn_reflns_theta_full 27.42
_diffrn_reflns_theta_max 27.42
_diffrn_reflns_theta_min 1.73
_exptl_absorpt_coefficient_mu 0.956
_exptl_absorpt_correction_T_max 0.8173
_exptl_absorpt_correction_T_min 0.7824
_exptl_absorpt_correction_type multi-scan
_exptl_absorpt_process_details sadabs
_exptl_crystal_colour dark-blue
_exptl_crystal_density_diffrn 1.329
_exptl_crystal_density_method 'not measured'
_exptl_crystal_description block
_exptl_crystal_F_000 569
_exptl_crystal_size_max 0.27
_exptl_crystal_size_mid 0.25
_exptl_crystal_size_min 0.22
_platon_squeeze_details
;
;
_refine_diff_density_max 0.610
_refine_diff_density_min -0.895
_refine_diff_density_rms 0.159
_refine_ls_extinction_method none
_refine_ls_goodness_of_fit_ref 1.057
_refine_ls_hydrogen_treatment mixed
_refine_ls_matrix_type full
_refine_ls_number_parameters 365
_refine_ls_number_reflns 6244
_refine_ls_number_restraints 24
_refine_ls_restrained_S_all 1.058
_refine_ls_R_factor_all 0.0453
_refine_ls_R_factor_gt 0.0419
_refine_ls_shift/su_max 0.005
_refine_ls_shift/su_mean 0.000
_refine_ls_structure_factor_coef Fsqd
_refine_ls_weighting_details 'calc w=1/[\s^2^(Fo^2^)+(0.0866P)^2^+3.4616P] where P=(Fo^2^+2Fc^2^)/3'
_refine_ls_weighting_scheme calc
_refine_ls_wR_factor_gt 0.1460
_refine_ls_wR_factor_ref 0.1516
_reflns_number_gt 5740
_reflns_number_total 6244
_reflns_threshold_expression >2sigma(I)
_cod_data_source_file c5ra15752h2.cif
_cod_data_source_block 20140414b
_cod_depositor_comments
;
The following automatic conversions were performed:

data item '_symmetry_cell_setting' value 'Triclinic' was changed to
'triclinic' in accordance with the
/home/saulius/struct/COD-crude-data/automatic-downloads/DataCite-retrospective/RSC/depositions/lib/dictionaries/cif_core.dic
dictionary named 'cif_core.dic' version 2.4.2 last updated on
2011-04-26.

Automatic conversion script
Id: cif_fix_values 6909 2019-04-08 15:41:33Z antanas 
;
_cod_original_sg_symbol_H-M 'P-1   '
_cod_database_code 7235961

loop_
_symmetry_equiv_pos_as_xyz
'x, y, z'
'-x, -y, -z'

loop_
_atom_site_label
_atom_site_type_symbol
_atom_site_fract_x
_atom_site_fract_y
_atom_site_fract_z
_atom_site_U_iso_or_equiv
_atom_site_adp_type
_atom_site_occupancy
_atom_site_symmetry_multiplicity
_atom_site_calc_flag
_atom_site_refinement_flags
_atom_site_disorder_assembly
_atom_site_disorder_group
C1 C 0.1367(5) 0.6801(5) 0.5301(6) 0.0508(13) Uani 1 1 d . . .
H1A H 0.0612 0.6326 0.5403 0.076 Uiso 1 1 calc R . .
H1B H 0.1012 0.7268 0.4803 0.076 Uiso 1 1 calc R . .
H1C H 0.1864 0.7290 0.6025 0.076 Uiso 1 1 calc R . .
C2 C 0.2324(5) 0.6052(4) 0.4788(4) 0.0365(10) Uani 1 1 d . . .
C3 C 0.1841(5) 0.5345(4) 0.3598(5) 0.0437(12) Uani 1 1 d . B .
C4 C 0.0451(7) 0.5318(5) 0.3040(7) 0.071(2) Uani 1 1 d . . .
H4 H -0.0204 0.5633 0.3412 0.085 Uiso 1 1 calc R A 1
C5 C 0.0104(15) 0.4714(13) 0.1751(14) 0.052(4) Uani 0.59(4) 1 d PU B 1
H5C H -0.0787 0.4712 0.1327 0.062 Uiso 0.59(4) 1 calc PR B 1
C6 C 0.109(2) 0.4147(17) 0.1158(15) 0.041(4) Uani 0.41(4) 1 d PU B 1
H6A H 0.0886 0.3793 0.0383 0.049 Uiso 0.41(4) 1 calc PR B 1
C5' C -0.030(2) 0.4717(13) 0.2138(19) 0.045(5) Uani 0.41(4) 1 d PU B 2
H5'A H -0.1260 0.4585 0.1955 0.054 Uiso 0.41(4) 1 calc PR B 2
C6' C 0.063(2) 0.4238(11) 0.1394(15) 0.047(4) Uani 0.59(4) 1 d PU B 2
H6'A H 0.0232 0.3941 0.0621 0.057 Uiso 0.59(4) 1 calc PR B 2
C7 C 0.2196(7) 0.4196(4) 0.1801(4) 0.0566(17) Uani 1 1 d . . .
H7 H 0.2822 0.3780 0.1473 0.068 Uiso 1 1 calc R B 1
C8 C 0.2726(5) 0.4780(4) 0.2979(4) 0.0399(11) Uani 1 1 d . B .
C9 C 0.3587(4) 0.3661(3) 0.5032(3) 0.0271(8) Uani 1 1 d . . .
C10 C 0.0994(4) 1.1302(3) 0.7358(3) 0.0244(7) Uani 1 1 d . . .
C11 C 0.1862(5) 1.2286(4) 0.8054(4) 0.0337(9) Uani 1 1 d . . .
H11 H 0.1960 1.2933 0.7775 0.040 Uiso 1 1 calc R . .
C12 C 0.2581(5) 1.2325(4) 0.9148(4) 0.0394(10) Uani 1 1 d . . .
H12 H 0.3171 1.2984 0.9587 0.047 Uiso 1 1 calc R . .
C13 C 0.2420(5) 1.1376(4) 0.9589(4) 0.0393(10) Uani 1 1 d . . .
H13 H 0.2888 1.1401 1.0328 0.047 Uiso 1 1 calc R . .
C14 C 0.1565(4) 1.0401(4) 0.8925(3) 0.0315(8) Uani 1 1 d . . .
H14 H 0.1448 0.9778 0.9235 0.038 Uiso 1 1 calc R . .
C15 C 0.0860(4) 1.0310(3) 0.7795(3) 0.0237(7) Uani 1 1 d . . .
C16 C 0.0024(4) 1.0766(3) 0.2878(3) 0.0228(7) Uani 1 1 d . . .
C17 C 0.0386(5) 1.1673(4) 0.2292(4) 0.0329(9) Uani 1 1 d . . .
H17A H -0.0392 1.2086 0.2133 0.049 Uiso 1 1 calc R . .
H17B H 0.0613 1.1309 0.1592 0.049 Uiso 1 1 calc R . .
H17C H 0.1167 1.2201 0.2778 0.049 Uiso 1 1 calc R . .
C18 C 0.2002(4) 0.9685(3) 0.5498(3) 0.0226(7) Uani 1 1 d . . .
C19 C 0.4277(18) 0.8393(11) 0.2832(11) 0.023(3) Uani 0.38(3) 1 d P C 1
C20 C 0.3767(6) 0.7149(4) 0.2085(4) 0.0433(11) Uani 0.38(3) 1 d P C 1
H20A H 0.4116 0.6515 0.2297 0.052 Uiso 0.38(3) 1 calc PR C 1
C21 C 0.270(2) 0.7015(14) 0.1019(14) 0.065(5) Uani 0.62(3) 1 d P C 1
H21B H 0.2461 0.6300 0.0491 0.077 Uiso 0.62(3) 1 calc PR C 1
C22 C 0.2015(19) 0.8002(11) 0.0788(10) 0.051(3) Uani 0.62(3) 1 d P C 1
H22B H 0.1274 0.7905 0.0161 0.061 Uiso 0.62(3) 1 calc PR C 1
C23 C 0.2529(5) 0.9164(4) 0.1578(4) 0.0342(9) Uani 0.38(3) 1 d P C 1
H23A H 0.2128 0.9811 0.1450 0.041 Uiso 0.38(3) 1 calc PR C 1
C24 C 0.3741(15) 0.9266(9) 0.2613(9) 0.015(3) Uani 0.38(3) 1 d P C 1
N5 N 0.3700(3) 1.0256(3) 0.3585(3) 0.0259(7) Uani 0.38(3) 1 d P C 1
H5A H 0.2831 1.0276 0.3682 0.031 Uiso 0.38(3) 1 calc PR C 1
H5B H 0.3987 1.0928 0.3452 0.031 Uiso 0.38(3) 1 calc PR C 1
N6 N 0.4828(4) 0.8375(3) 0.4062(3) 0.0297(7) Uani 0.38(3) 1 d P C 1
H6B H 0.5660 0.8116 0.4153 0.036 Uiso 0.38(3) 1 calc PR C 1
H6C H 0.4241 0.7910 0.4273 0.036 Uiso 0.38(3) 1 calc PR C 1
C19' C 0.3755(17) 0.8175(10) 0.3000(9) 0.039(3) Uani 0.62(3) 1 d P C 2
C20' C 0.3767(6) 0.7149(4) 0.2085(4) 0.0433(11) Uani 0.62(3) 1 d P C 2
H20B H 0.4132 0.6491 0.2220 0.052 Uiso 0.62(3) 1 calc PR C 2
C21' C 0.309(3) 0.727(2) 0.084(2) 0.056(6) Uani 0.38(3) 1 d P C 2
H21A H 0.3073 0.6644 0.0229 0.067 Uiso 0.38(3) 1 calc PR C 2
C22' C 0.263(3) 0.8072(17) 0.0624(15) 0.042(4) Uani 0.38(3) 1 d P C 2
H22A H 0.2303 0.8070 -0.0135 0.051 Uiso 0.38(3) 1 calc PR C 2
C23' C 0.2529(5) 0.9164(4) 0.1578(4) 0.0342(9) Uani 0.62(3) 1 d P C 2
H23B H 0.2128 0.9791 0.1394 0.041 Uiso 0.62(3) 1 calc PR C 2
N5' N 0.3700(3) 1.0256(3) 0.3585(3) 0.0259(7) Uani 0.62(3) 1 d P C 2
H5'B H 0.3020 1.0648 0.3791 0.031 Uiso 0.62(3) 1 calc PR C 2
H5'C H 0.4176 1.0679 0.3247 0.031 Uiso 0.62(3) 1 calc PR C 2
C24' C 0.3102(16) 0.9159(8) 0.2794(7) 0.038(3) Uani 0.62(3) 1 d P C 2
N6' N 0.4828(4) 0.8375(3) 0.4062(3) 0.0297(7) Uani 0.62(3) 1 d P C 2
H6'B H 0.5647 0.8234 0.3898 0.036 Uiso 0.62(3) 1 calc PR C 2
H6'C H 0.4612 0.7885 0.4465 0.036 Uiso 0.62(3) 1 calc PR C 2
Cu1 Cu 0.5000 1.0000 0.5000 0.02189(16) Uani 1 2 d S . .
N1 N 0.3565(4) 0.6069(3) 0.5369(3) 0.0302(7) Uani 1 1 d . . .
H1 H 0.3825 0.6600 0.5996 0.036 Uiso 1 1 calc R . .
N2 N 0.2778(4) 0.2925(3) 0.5008(4) 0.0370(8) Uani 1 1 d . . .
N3 N 0.0479(3) 1.0969(3) 0.3953(3) 0.0214(6) Uani 1 1 d . . .
H3 H 0.1054 1.1586 0.4275 0.026 Uiso 1 1 calc R . .
N4 N 0.3110(4) 0.9484(4) 0.5790(3) 0.0336(8) Uani 1 1 d . C .
O1 O 0.4074(3) 0.4790(3) 0.3370(2) 0.0339(7) Uani 1 1 d . . .
O2 O 0.0318(3) 1.1353(2) 0.6331(2) 0.0246(5) Uani 1 1 d . . .
Ru1 Ru 0.0000 1.0000 0.5000 0.01726(12) Uani 1 2 d S . .
Ru2 Ru 0.5000 0.5000 0.5000 0.02258(13) Uani 1 2 d S . .

loop_
_atom_site_aniso_label
_atom_site_aniso_U_11
_atom_site_aniso_U_22
_atom_site_aniso_U_33
_atom_site_aniso_U_23
_atom_site_aniso_U_13
_atom_site_aniso_U_12
C1 0.036(2) 0.037(3) 0.087(4) 0.027(3) 0.017(3) 0.010(2)
C2 0.034(2) 0.021(2) 0.055(3) 0.0156(18) 0.0049(19) 0.0009(16)
C3 0.040(2) 0.022(2) 0.058(3) 0.011(2) -0.013(2) -0.0004(18)
C4 0.047(3) 0.043(3) 0.097(5) 0.012(3) -0.029(3) 0.003(3)
C5 0.031(5) 0.073(7) 0.042(6) 0.014(5) -0.006(4) -0.003(5)
C6 0.035(7) 0.049(7) 0.032(6) -0.003(5) 0.009(5) 0.001(6)
C5' 0.041(7) 0.044(7) 0.047(8) 0.014(5) 0.003(6) 0.011(5)
C6' 0.044(7) 0.039(5) 0.041(6) 0.004(5) -0.017(5) -0.004(5)
C7 0.086(4) 0.029(2) 0.035(3) 0.009(2) -0.022(3) -0.014(3)
C8 0.054(3) 0.0200(19) 0.034(2) 0.0089(16) -0.013(2) -0.0076(18)
C9 0.0311(19) 0.0200(18) 0.0283(19) 0.0074(14) 0.0010(15) 0.0050(15)
C10 0.0200(16) 0.0287(19) 0.0241(17) 0.0070(15) 0.0038(13) 0.0034(14)
C11 0.041(2) 0.028(2) 0.029(2) 0.0043(16) 0.0072(17) -0.0023(17)
C12 0.045(3) 0.034(2) 0.029(2) 0.0021(17) -0.0006(18) -0.0089(19)
C13 0.042(2) 0.044(3) 0.025(2) 0.0071(18) -0.0026(17) -0.002(2)
C14 0.035(2) 0.034(2) 0.0250(19) 0.0095(16) 0.0053(16) 0.0027(17)
C15 0.0206(16) 0.0275(19) 0.0231(17) 0.0089(14) 0.0031(13) 0.0022(14)
C16 0.0215(16) 0.0240(18) 0.0260(18) 0.0103(14) 0.0079(14) 0.0037(14)
C17 0.042(2) 0.029(2) 0.029(2) 0.0137(16) 0.0068(17) 0.0007(17)
C18 0.0203(16) 0.0250(18) 0.0232(17) 0.0088(14) 0.0048(13) 0.0001(13)
C19 0.024(6) 0.015(5) 0.024(5) 0.009(4) -0.003(5) -0.011(5)
C20 0.066(3) 0.025(2) 0.031(2) 0.0058(17) -0.001(2) -0.001(2)
C21 0.108(14) 0.024(6) 0.038(7) 0.005(5) -0.027(7) -0.004(7)
C22 0.060(8) 0.048(6) 0.029(5) 0.000(4) -0.011(5) -0.002(6)
C23 0.033(2) 0.041(2) 0.0247(19) 0.0117(17) -0.0038(16) 0.0034(18)
C24 0.009(6) 0.021(5) 0.020(5) 0.011(3) 0.005(4) 0.003(4)
N5 0.0243(15) 0.0331(18) 0.0229(15) 0.0106(13) 0.0051(12) 0.0104(13)
N6 0.0317(17) 0.0279(17) 0.0282(17) 0.0122(14) -0.0014(13) 0.0042(14)
C19' 0.046(7) 0.029(5) 0.031(4) 0.007(3) -0.011(4) 0.002(5)
C20' 0.066(3) 0.025(2) 0.031(2) 0.0058(17) -0.001(2) -0.001(2)
C21' 0.093(16) 0.034(12) 0.028(8) 0.012(7) -0.009(8) -0.023(10)
C22' 0.052(11) 0.046(9) 0.031(7) 0.014(6) 0.008(7) 0.009(8)
C23' 0.033(2) 0.041(2) 0.0247(19) 0.0117(17) -0.0038(16) 0.0034(18)
N5' 0.0243(15) 0.0331(18) 0.0229(15) 0.0106(13) 0.0051(12) 0.0104(13)
C24' 0.040(7) 0.046(5) 0.026(4) 0.012(3) -0.001(4) 0.002(4)
N6' 0.0317(17) 0.0279(17) 0.0282(17) 0.0122(14) -0.0014(13) 0.0042(14)
Cu1 0.0182(3) 0.0291(4) 0.0189(3) 0.0082(2) 0.0022(2) 0.0073(2)
N1 0.0351(18) 0.0206(16) 0.0349(18) 0.0098(13) 0.0050(14) 0.0056(13)
N2 0.0331(18) 0.0267(18) 0.048(2) 0.0165(16) -0.0031(16) -0.0010(15)
N3 0.0164(13) 0.0203(15) 0.0275(15) 0.0077(12) 0.0041(11) 0.0011(11)
N4 0.0199(16) 0.045(2) 0.0365(19) 0.0138(16) 0.0054(14) 0.0043(14)
O1 0.0445(17) 0.0267(15) 0.0249(14) 0.0069(11) -0.0009(12) -0.0051(13)
O2 0.0266(13) 0.0216(13) 0.0236(13) 0.0054(10) 0.0027(10) 0.0008(10)
Ru1 0.01341(19) 0.0191(2) 0.0196(2) 0.00682(14) 0.00316(14) 0.00083(14)
Ru2 0.0276(2) 0.0136(2) 0.0228(2) 0.00360(15) -0.00028(16) 0.00094(15)

loop_
_atom_type_symbol
_atom_type_description
_atom_type_scat_dispersion_real
_atom_type_scat_dispersion_imag
_atom_type_scat_source
C C 0.0033 0.0016 'International Tables Vol C Tables 4.2.6.8 and 6.1.1.4'
H H 0.0000 0.0000 'International Tables Vol C Tables 4.2.6.8 and 6.1.1.4'
N N 0.0061 0.0033 'International Tables Vol C Tables 4.2.6.8 and 6.1.1.4'
O O 0.0106 0.0060 'International Tables Vol C Tables 4.2.6.8 and 6.1.1.4'
Cu Cu 0.3201 1.2651 'International Tables Vol C Tables 4.2.6.8 and 6.1.1.4'
Ru Ru -1.2594 0.8363 'International Tables Vol C Tables 4.2.6.8 and 6.1.1.4'

loop_
_geom_angle_atom_site_label_1
_geom_angle_atom_site_label_2
_geom_angle_atom_site_label_3
_geom_angle
_geom_angle_site_symmetry_1
_geom_angle_site_symmetry_3
C2 C1 H1A 109.5 . .
C2 C1 H1B 109.5 . .
H1A C1 H1B 109.5 . .
C2 C1 H1C 109.5 . .
H1A C1 H1C 109.5 . .
H1B C1 H1C 109.5 . .
N1 C2 C3 121.2(4) . .
N1 C2 C1 119.7(5) . .
C3 C2 C1 119.1(4) . .
C4 C3 C8 118.6(5) . .
C4 C3 C2 117.9(6) . .
C8 C3 C2 123.2(4) . .
C5' C4 C3 133.4(12) . .
C5' C4 C5 25.5(10) . .
C3 C4 C5 114.0(9) . .
C5' C4 H4 101.4 . .
C3 C4 H4 123.0 . .
C5 C4 H4 123.0 . .
C6 C5 C4 124.2(11) . .
C6 C5 H5C 117.9 . .
C4 C5 H5C 117.9 . .
C7 C6 C5 111.5(14) . .
C7 C6 H6A 124.3 . .
C5 C6 H6A 124.2 . .
C4 C5' C6' 107.4(17) . .
C4 C5' H5'A 126.3 . .
C6' C5' H5'A 126.3 . .
C5' C6' C7 125.4(12) . .
C5' C6' H6'A 117.3 . .
C7 C6' H6'A 117.3 . .
C6 C7 C8 131.8(12) . .
C6 C7 C6' 20.8(8) . .
C8 C7 C6' 112.4(10) . .
C6 C7 H7 114.1 . .
C8 C7 H7 114.1 . .
C6' C7 H7 132.7 . .
O1 C8 C3 125.4(4) . .
O1 C8 C7 114.9(5) . .
C3 C8 C7 119.5(5) . .
N2 C9 Ru2 177.3(4) . .
O2 C10 C11 117.6(4) . .
O2 C10 C15 123.8(3) . .
C11 C10 C15 118.5(4) . .
C12 C11 C10 121.8(4) . .
C12 C11 H11 119.1 . .
C10 C11 H11 119.1 . .
C11 C12 C13 119.8(4) . .
C11 C12 H12 120.1 . .
C13 C12 H12 120.1 . .
C14 C13 C12 119.5(4) . .
C14 C13 H13 120.2 . .
C12 C13 H13 120.2 . .
C13 C14 C15 122.4(4) . .
C13 C14 H14 118.8 . .
C15 C14 H14 118.8 . .
C14 C15 C10 117.8(4) . .
C14 C15 C16 119.8(4) . 2_576
C10 C15 C16 122.4(3) . 2_576
N3 C16 C15 121.9(3) . 2_576
N3 C16 C17 118.5(4) . .
C15 C16 C17 119.5(3) 2_576 .
C16 C17 H17A 109.5 . .
C16 C17 H17B 109.5 . .
H17A C17 H17B 109.5 . .
C16 C17 H17C 109.5 . .
H17A C17 H17C 109.5 . .
H17B C17 H17C 109.5 . .
N4 C18 Ru1 177.9(3) . .
C24 C19 N6 119.4(11) . .
C24 C19 C20 122.9(10) . .
N6 C19 C20 110.0(9) . .
C21 C20 C19 117.0(8) . .
C21 C20 H20A 121.5 . .
C19 C20 H20A 121.5 . .
C20 C21 C22 120.3(11) . .
C20 C21 H21B 119.8 . .
C22 C21 H21B 119.8 . .
C23 C22 C21 118.7(10) . .
C23 C22 H22B 120.6 . .
C21 C22 H22B 120.6 . .
C22 C23 C24 118.2(7) . .
C22 C23 H23A 120.9 . .
C24 C23 H23A 120.9 . .
C19 C24 N5 118.5(9) . .
C19 C24 C23 122.3(9) . .
N5 C24 C23 111.8(7) . .
C24 N5 Cu1 106.5(4) . .
C24 N5 H5A 110.4 . .
Cu1 N5 H5A 110.4 . .
C24 N5 H5B 110.4 . .
Cu1 N5 H5B 110.4 . .
H5A N5 H5B 108.6 . .
C19 N6 Cu1 106.7(5) . .
C19 N6 H6B 110.4 . .
Cu1 N6 H6B 110.4 . .
C19 N6 H6C 110.4 . .
Cu1 N6 H6C 110.4 . .
H6B N6 H6C 108.6 . .
C22' C21' H21A 117.2 . .
C21' C22' H22A 118.9 . .
N6 Cu1 N6' 180.000(1) . 2_676
N6 Cu1 N6 180.000(1) . 2_676
N6' Cu1 N6 0.0(3) 2_676 2_676
N6 Cu1 N5' 95.38(13) . 2_676
N6' Cu1 N5' 84.62(13) 2_676 2_676
N6 Cu1 N5' 84.62(13) 2_676 2_676
N6 Cu1 N5 95.38(13) . 2_676
N6' Cu1 N5 84.62(13) 2_676 2_676
N6 Cu1 N5 84.62(13) 2_676 2_676
N5' Cu1 N5 0.00(19) 2_676 2_676
N6 Cu1 N5 84.62(13) . .
N6' Cu1 N5 95.38(13) 2_676 .
N6 Cu1 N5 95.38(13) 2_676 .
N5' Cu1 N5 180.000(1) 2_676 .
N5 Cu1 N5 180.000(1) 2_676 .
N6 Cu1 N4 90.49(15) . .
N6' Cu1 N4 89.51(15) 2_676 .
N6 Cu1 N4 89.51(15) 2_676 .
N5' Cu1 N4 86.96(13) 2_676 .
N5 Cu1 N4 86.96(13) 2_676 .
N5 Cu1 N4 93.04(13) . .
N6 Cu1 N4 89.51(15) . 2_676
N6' Cu1 N4 90.49(15) 2_676 2_676
N6 Cu1 N4 90.49(15) 2_676 2_676
N5' Cu1 N4 93.04(13) 2_676 2_676
N5 Cu1 N4 93.04(13) 2_676 2_676
N5 Cu1 N4 86.96(13) . 2_676
N4 Cu1 N4 180.000(1) . 2_676
C2 N1 Ru2 128.6(3) . .
C2 N1 H1 115.7 . .
Ru2 N1 H1 115.7 . .
C16 N3 Ru1 127.5(3) . .
C16 N3 H3 116.2 . .
Ru1 N3 H3 116.2 . .
C18 N4 Cu1 123.6(3) . .
C8 O1 Ru2 124.4(3) . .
C10 O2 Ru1 121.2(2) . .
O2 Ru1 O2 180.000(1) . 2_576
O2 Ru1 N3 86.77(12) . 2_576
O2 Ru1 N3 93.23(12) 2_576 2_576
O2 Ru1 N3 93.23(12) . .
O2 Ru1 N3 86.77(12) 2_576 .
N3 Ru1 N3 180.00(13) 2_576 .
O2 Ru1 C18 89.66(13) . 2_576
O2 Ru1 C18 90.34(13) 2_576 2_576
N3 Ru1 C18 93.32(13) 2_576 2_576
N3 Ru1 C18 86.68(13) . 2_576
O2 Ru1 C18 90.34(13) . .
O2 Ru1 C18 89.66(13) 2_576 .
N3 Ru1 C18 86.68(13) 2_576 .
N3 Ru1 C18 93.32(13) . .
C18 Ru1 C18 180.000(1) 2_576 .
O1 Ru2 O1 180.000(1) 2_666 .
O1 Ru2 N1 86.78(14) 2_666 2_666
O1 Ru2 N1 93.22(14) . 2_666
O1 Ru2 N1 93.22(14) 2_666 .
O1 Ru2 N1 86.78(14) . .
N1 Ru2 N1 180.000(1) 2_666 .
O1 Ru2 C9 91.78(14) 2_666 .
O1 Ru2 C9 88.22(14) . .
N1 Ru2 C9 93.21(15) 2_666 .
N1 Ru2 C9 86.79(15) . .
O1 Ru2 C9 88.22(14) 2_666 2_666
O1 Ru2 C9 91.78(14) . 2_666
N1 Ru2 C9 86.79(15) 2_666 2_666
N1 Ru2 C9 93.21(15) . 2_666
C9 Ru2 C9 180.0 . 2_666

loop_
_geom_bond_atom_site_label_1
_geom_bond_atom_site_label_2
_geom_bond_distance
_geom_bond_site_symmetry_2
C1 C2 1.498(7) .
C1 H1A 0.9600 .
C1 H1B 0.9600 .
C1 H1C 0.9600 .
C2 N1 1.288(6) .
C2 C3 1.480(7) .
C3 C4 1.404(7) .
C3 C8 1.402(8) .
C4 C5' 1.233(17) .
C4 C5 1.549(19) .
C4 H4 0.9300 .
C5 C6 1.47(4) .
C5 H5C 0.9300 .
C6 C7 1.20(2) .
C6 H6A 0.9300 .
C5' C6' 1.50(5) .
C5' H5'A 0.9300 .
C6' C7 1.54(2) .
C6' H6'A 0.9300 .
C7 C8 1.433(6) .
C7 H7 0.9300 .
C8 O1 1.325(6) .
C9 N2 1.143(6) .
C9 Ru2 2.073(4) .
C10 O2 1.328(5) .
C10 C11 1.396(6) .
C10 C15 1.431(5) .
C11 C12 1.383(6) .
C11 H11 0.9300 .
C12 C13 1.390(7) .
C12 H12 0.9300 .
C13 C14 1.371(6) .
C13 H13 0.9300 .
C14 C15 1.406(5) .
C14 H14 0.9300 .
C15 C16 1.470(5) 2_576
C16 N3 1.274(5) .
C16 C15 1.470(5) 2_576
C16 C17 1.509(5) .
C17 H17A 0.9600 .
C17 H17B 0.9600 .
C17 H17C 0.9600 .
C18 N4 1.147(5) .
C18 Ru1 2.048(4) .
C19 C24 1.270(16) .
C19 N6 1.517(13) .
C19 C20 1.548(14) .
C20 C21 1.479(16) .
C20 H20A 0.9300 .
C21 C22 1.47(2) .
C21 H21B 0.9300 .
C22 C23 1.490(12) .
C22 H22B 0.9300 .
C23 C24 1.539(10) .
C23 H23A 0.9300 .
C24 N5 1.495(11) .
N5 Cu1 2.051(3) .
N5 H5A 0.9000 .
N5 H5B 0.9000 .
N6 Cu1 2.002(4) .
N6 H6B 0.9000 .
N6 H6C 0.9000 .
C19' C24' 1.439(13) .
C21' C22' 1.16(4) .
C21' H21A 0.9300 .
C22' H22A 0.9300 .
Cu1 N6' 2.002(4) 2_676
Cu1 N6 2.002(4) 2_676
Cu1 N5' 2.051(3) 2_676
Cu1 N5 2.051(3) 2_676
Cu1 N4 2.410(4) .
Cu1 N4 2.410(4) 2_676
N1 Ru2 2.044(3) .
N1 H1 0.8600 .
N3 Ru1 2.044(3) .
N3 H3 0.8600 .
O1 Ru2 1.987(3) .
O2 Ru1 1.982(3) .
Ru1 O2 1.982(3) 2_576
Ru1 N3 2.044(3) 2_576
Ru1 C18 2.048(4) 2_576
Ru2 O1 1.987(3) 2_666
Ru2 N1 2.044(3) 2_666
Ru2 C9 2.073(4) 2_666

loop_
_geom_torsion_atom_site_label_1
_geom_torsion_atom_site_label_2
_geom_torsion_atom_site_label_3
_geom_torsion_atom_site_label_4
_geom_torsion
_geom_torsion_site_symmetry_1
_geom_torsion_site_symmetry_4
N1 C2 C3 C4 176.4(5) . .
C1 C2 C3 C4 -6.6(7) . .
N1 C2 C3 C8 -8.7(7) . .
C1 C2 C3 C8 168.4(4) . .
C8 C3 C4 C5' 16(2) . .
C2 C3 C4 C5' -168.7(17) . .
C8 C3 C4 C5 -4.1(10) . .
C2 C3 C4 C5 171.1(7) . .
C5' C4 C5 C6 -140(3) . .
C3 C4 C5 C6 4.0(18) . .
C4 C5 C6 C7 1(2) . .
C3 C4 C5' C6' -23(2) . .
C5 C4 C5' C6' 24.3(18) . .
C4 C5' C6' C7 17(2) . .
C5 C6 C7 C8 -6(2) . .
C5 C6 C7 C6' 18(2) . .
C5' C6' C7 C6 -167(4) . .
C5' C6' C7 C8 -5.9(16) . .
C4 C3 C8 O1 175.7(5) . .
C2 C3 C8 O1 0.8(7) . .
C4 C3 C8 C7 0.3(7) . .
C2 C3 C8 C7 -174.6(4) . .
C6 C7 C8 O1 -169.8(14) . .
C6' C7 C8 O1 -178.8(6) . .
C6 C7 C8 C3 6.1(15) . .
C6' C7 C8 C3 -2.8(8) . .
O2 C10 C11 C12 178.3(4) . .
C15 C10 C11 C12 -0.4(7) . .
C10 C11 C12 C13 -1.6(8) . .
C11 C12 C13 C14 1.1(8) . .
C12 C13 C14 C15 1.5(7) . .
C13 C14 C15 C10 -3.4(6) . .
C13 C14 C15 C16 179.0(4) . 2_576
O2 C10 C15 C14 -175.8(4) . .
C11 C10 C15 C14 2.8(6) . .
O2 C10 C15 C16 1.7(6) . 2_576
C11 C10 C15 C16 -179.6(4) . 2_576
C24 C19 C20 C21 6(2) . .
N6 C19 C20 C21 154.9(11) . .
C19 C20 C21 C22 -9(2) . .
C20 C21 C22 C23 7(2) . .
C21 C22 C23 C24 -1(2) . .
N6 C19 C24 N5 1.1(16) . .
C20 C19 C24 N5 147.4(15) . .
N6 C19 C24 C23 -146.3(14) . .
C20 C19 C24 C23 0.0(18) . .
C22 C23 C24 C19 -2.5(19) . .
C22 C23 C24 N5 -151.9(8) . .
C19 C24 N5 Cu1 13.6(12) . .
C23 C24 N5 Cu1 164.2(7) . .
C24 C19 N6 Cu1 -15.6(14) . .
C20 C19 N6 Cu1 -165.9(8) . .
C19 N6 Cu1 N6' -24(100) . 2_676
C19 N6 Cu1 N6 -24(100) . 2_676
C19 N6 Cu1 N5' -162.5(8) . 2_676
C19 N6 Cu1 N5 -162.5(8) . 2_676
C19 N6 Cu1 N5 17.5(8) . .
C19 N6 Cu1 N4 110.5(8) . .
C19 N6 Cu1 N4 -69.5(8) . 2_676
C24 N5 Cu1 N6 -17.2(7) . .
C24 N5 Cu1 N6' 162.8(7) . 2_676
C24 N5 Cu1 N6 162.8(7) . 2_676
C24 N5 Cu1 N5' 78(100) . 2_676
C24 N5 Cu1 N5 78(100) . 2_676
C24 N5 Cu1 N4 -107.4(7) . .
C24 N5 Cu1 N4 72.6(7) . 2_676
C3 C2 N1 Ru2 -12.4(6) . .
C1 C2 N1 Ru2 170.6(3) . .
C15 C16 N3 Ru1 -5.9(5) 2_576 .
C17 C16 N3 Ru1 172.9(3) . .
Ru1 C18 N4 Cu1 160(10) . .
N6 Cu1 N4 C18 -101.8(4) . .
N6' Cu1 N4 C18 78.2(4) 2_676 .
N6 Cu1 N4 C18 78.2(4) 2_676 .
N5' Cu1 N4 C18 162.8(4) 2_676 .
N5 Cu1 N4 C18 162.8(4) 2_676 .
N5 Cu1 N4 C18 -17.2(4) . .
N4 Cu1 N4 C18 22(100) 2_676 .
C3 C8 O1 Ru2 27.2(6) . .
C7 C8 O1 Ru2 -157.1(3) . .
C11 C10 O2 Ru1 143.5(3) . .
C15 C10 O2 Ru1 -37.8(5) . .
C10 O2 Ru1 O2 -127(100) . 2_576
C10 O2 Ru1 N3 42.9(3) . 2_576
C10 O2 Ru1 N3 -137.1(3) . .
C10 O2 Ru1 C18 136.2(3) . 2_576
C10 O2 Ru1 C18 -43.8(3) . .
C16 N3 Ru1 O2 -151.3(3) . .
C16 N3 Ru1 O2 28.7(3) . 2_576
C16 N3 Ru1 N3 15(100) . 2_576
C16 N3 Ru1 C18 -61.8(3) . 2_576
C16 N3 Ru1 C18 118.2(3) . .
N4 C18 Ru1 O2 100(10) . .
N4 C18 Ru1 O2 -80(10) . 2_576
N4 C18 Ru1 N3 14(10) . 2_576
N4 C18 Ru1 N3 -166(10) . .
N4 C18 Ru1 C18 -153(100) . 2_576
C8 O1 Ru2 O1 174(100) . 2_666
C8 O1 Ru2 N1 146.0(3) . 2_666
C8 O1 Ru2 N1 -34.0(3) . .
C8 O1 Ru2 C9 52.9(3) . .
C8 O1 Ru2 C9 -127.1(3) . 2_666
C2 N1 Ru2 O1 -152.1(4) . 2_666
C2 N1 Ru2 O1 27.9(4) . .
C2 N1 Ru2 N1 51(100) . 2_666
C2 N1 Ru2 C9 -60.5(4) . .
C2 N1 Ru2 C9 119.5(4) . 2_666
N2 C9 Ru2 O1 169(8) . 2_666
N2 C9 Ru2 O1 -11(8) . .
N2 C9 Ru2 N1 -105(8) . 2_666
N2 C9 Ru2 N1 75(8) . .
N2 C9 Ru2 C9 -45(100) . 2_666

loop_
_platon_squeeze_void_nr
_platon_squeeze_void_average_x
_platon_squeeze_void_average_y
_platon_squeeze_void_average_z
_platon_squeeze_void_volume
_platon_squeeze_void_count_electrons
_platon_squeeze_void_content
1 0.500 0.785 1.000 304 72 ' '
